data_2244195
loop_
_publ_author_name
'N\"ather, Christian'
'Jess, Inke'
'Krebs, Christoph'

_publ_section_title
;
 Synthesis, crystal structure and properties of
 <i>catena</i>-poly[[[bis(3-methylpyridine-\k<i>N</i>)nickel(II)]-di-\m-1,3-thiocyanato]
 acetonitrile monosolvate]
;
_journal_coeditor_code JY2022
_journal_issue 11
_journal_name_full 'Acta Crystallographica Section E'
_journal_page_first
;
;
_journal_paper_doi 10.1107/S2056989022009598
_journal_volume 78
_journal_year 2022
_chemical_formula_iupac '[Ni (N C S)2 (C6 H7 N1)2], C2 H3 N'
_chemical_formula_moiety 'C14 H14 N4 Ni S2, C2 H3 N'
_chemical_formula_sum 'C16 H17 N5 Ni S2'
_chemical_formula_weight 402.17
_chemical_name_systematic
'<i>catena</i>-Poly[[[bis(3-methylpyridine-\k<i>N</i>)nickel(II)]-di-\m-1,3-thiocyanato] acetonitrile monosolvate]'
_space_group_crystal_system monoclinic
_space_group_IT_number 15
_space_group_name_Hall '-C 2yc'
_space_group_name_H-M_alt 'C 1 2/c 1'
_atom_sites_solution_hydrogens geom
_atom_sites_solution_primary dual
_audit_creation_method
;
Olex2 1.3-ac4
(compiled 2020.11.27 svn.r5f609507 for Rigaku Oxford Diffraction, GUI svn.r6214)
;
_cell_angle_alpha 90
_cell_angle_beta 117.043(6)
_cell_angle_gamma 90
_cell_formula_units_Z 4
_cell_length_a 18.2934(9)
_cell_length_b 11.7472(4)
_cell_length_c 9.7341(5)
_cell_measurement_reflns_used 9752
_cell_measurement_temperature 99.99(10)
_cell_measurement_theta_max 77.2380
_cell_measurement_theta_min 4.5780
_cell_volume 1863.11(18)
_computing_cell_refinement
;
CrysAlisPro (Rigaku OD, 2021)
;
_computing_data_collection
;
CrysAlisPro (Rigaku OD, 2021)
;
_computing_data_reduction
;
CrysAlisPro (Rigaku OD, 2021)
;
_computing_molecular_graphics
;
DIAMOND (Brandenburg & Putz, 1999)
;
_computing_publication_material
;
Publcif (Westrip, 2010)
;
_computing_structure_refinement
;
<i>SHELXL2016/6</i> (Sheldrick, 2015b)
;
_computing_structure_solution
;
<i>SHELXT2014/5</i> (Sheldrick, 2015a)
;
_diffrn_ambient_temperature 99.99(10)
_diffrn_detector 'Hybrid Pixel Array Detector'
_diffrn_detector_area_resol_mean 10.0000
_diffrn_measured_fraction_theta_full 1.000
_diffrn_measured_fraction_theta_max 0.987
_diffrn_measurement_device 'four-circle diffractometer'
_diffrn_measurement_device_type 'XtaLAB Synergy, Dualflex, HyPix'
_diffrn_measurement_method '\w scans'
_diffrn_radiation_monochromator mirror
_diffrn_radiation_probe x-ray
_diffrn_radiation_type 'Cu K\a'
_diffrn_radiation_wavelength 1.54178
_diffrn_reflns_av_R_equivalents 0.0153
_diffrn_reflns_av_unetI/netI 0.0063
_diffrn_reflns_limit_h_max 21
_diffrn_reflns_limit_h_min -23
_diffrn_reflns_limit_k_max 14
_diffrn_reflns_limit_k_min -13
_diffrn_reflns_limit_l_max 12
_diffrn_reflns_limit_l_min -10
_diffrn_reflns_number 11840
_diffrn_reflns_theta_full 67.679
_diffrn_reflns_theta_max 77.664
_diffrn_reflns_theta_min 4.640
_diffrn_source 'micro-focus sealed X-ray tube'
_diffrn_standards_number 0
_exptl_absorpt_coefficient_mu 3.653
_exptl_absorpt_correction_T_max 1.00000
_exptl_absorpt_correction_T_min 0.70518
_exptl_absorpt_correction_type multi-scan
_exptl_absorpt_process_details
;
(CrysAlisPro; Rigaku OD, 2021)
;
_exptl_crystal_colour 'light green'
_exptl_crystal_density_diffrn 1.434
_exptl_crystal_description plate
_exptl_crystal_F_000 832
_exptl_crystal_size_max 0.15
_exptl_crystal_size_mid 0.15
_exptl_crystal_size_min 0.03
_refine_diff_density_max 0.271
_refine_diff_density_min -0.366
_refine_ls_extinction_method none
_refine_ls_goodness_of_fit_ref 1.071
_refine_ls_hydrogen_treatment constr
_refine_ls_matrix_type full
_refine_ls_number_parameters 125
_refine_ls_number_reflns 1966
_refine_ls_number_restraints 0
_refine_ls_restrained_S_all 1.071
_refine_ls_R_factor_all 0.0242
_refine_ls_R_factor_gt 0.0240
_refine_ls_shift/su_max 0.001
_refine_ls_shift/su_mean 0.000
_refine_ls_structure_factor_coef Fsqd
_refine_ls_weighting_details 'w=1/[\s^2^(Fo^2^)+(0.0356P)^2^+1.9913P] where P=(Fo^2^+2Fc^2^)/3'
_refine_ls_weighting_scheme calc
_refine_ls_wR_factor_gt 0.0657
_refine_ls_wR_factor_ref 0.0658
_reflns_number_gt 1955
_reflns_number_total 1966
_reflns_threshold_expression 'I > 2\s(I)'
_cod_data_source_file jy2022sup1.cif
_cod_data_source_block I
_cod_original_cell_volume 1863.11(17)
_cod_database_code 2244195
_shelx_space_group_comment
;
The symmetry employed for this shelxl refinement is uniquely defined
by the following loop, which should always be used as a source of
symmetry information in preference to the above space-group names.
They are only intended as comments.
;

loop_
_space_group_symop_operation_xyz
'x, y, z'
'-x, y, -z+1/2'
'x+1/2, y+1/2, z'
'-x+1/2, y+1/2, -z+1/2'
'-x, -y, -z'
'x, -y, z-1/2'
'-x+1/2, -y+1/2, -z'
'x+1/2, -y+1/2, z-1/2'

loop_
_atom_site_type_symbol
_atom_site_label
_atom_site_fract_x
_atom_site_fract_y
_atom_site_fract_z
_atom_site_U_iso_or_equiv
_atom_site_adp_type
_atom_site_calc_flag
_atom_site_occupancy
_atom_site_disorder_assembly
_atom_site_disorder_group
Ni Ni1 0.500000 0.11950(2) 0.250000 0.01509(10) Uani d 1 . .
N N1 0.54965(7) 0.11278(9) 0.10148(12) 0.0185(2) Uani d 1 . .
C C1 0.57231(7) 0.08251(10) 0.01406(14) 0.0165(2) Uani d 1 . .
S S1 0.60344(2) 0.03798(3) -0.11091(4) 0.01977(10) Uani d 1 . .
N N11 0.58540(6) 0.24076(9) 0.38595(12) 0.0181(2) Uani d 1 . .
C C11 0.62454(8) 0.22828(11) 0.53994(15) 0.0204(3) Uani d 1 . .
H H11 0.607248 0.168907 0.584775 0.025 Uiso calc 1 . .
C C12 0.68901(8) 0.29758(12) 0.63729(16) 0.0244(3) Uani d 1 . .
C C13 0.71270(9) 0.38429(13) 0.56974(18) 0.0297(3) Uani d 1 . .
H H13 0.756660 0.433386 0.631780 0.036 Uiso calc 1 . .
C C14 0.67207(10) 0.39913(13) 0.41148(19) 0.0309(3) Uani d 1 . .
H H14 0.687354 0.458893 0.363972 0.037 Uiso calc 1 . .
C C15 0.60876(9) 0.32557(12) 0.32326(16) 0.0240(3) Uani d 1 . .
H H15 0.581066 0.335802 0.214608 0.029 Uiso calc 1 . .
C C16 0.73170(9) 0.27472(15) 0.80794(17) 0.0336(3) Uani d 1 . .
H H16A 0.696992 0.226009 0.835783 0.050 Uiso calc 1 . .
H H16B 0.741856 0.346916 0.864123 0.050 Uiso calc 1 . .
H H16C 0.784063 0.236346 0.835127 0.050 Uiso calc 1 . .
N N21 0.4958(3) 0.5343(3) 0.0380(4) 0.0525(8) Uani d 0.5 A -1
C C21 0.4990(2) 0.5882(3) 0.1369(4) 0.0366(7) Uani d 0.5 A -1
C C22 0.4981(19) 0.6557(4) 0.238(3) 0.059(3) Uani d 0.5 A -1
H H22A 0.511446 0.613590 0.333381 0.089 Uiso calc 0.5 A -1
H H22B 0.443345 0.689575 0.200183 0.089 Uiso calc 0.5 A -1
H H22C 0.538683 0.716083 0.258413 0.089 Uiso calc 0.5 A -1

loop_
_atom_site_aniso_label
_atom_site_aniso_U_11
_atom_site_aniso_U_22
_atom_site_aniso_U_33
_atom_site_aniso_U_12
_atom_site_aniso_U_13
_atom_site_aniso_U_23
Ni1 0.01446(16) 0.01706(17) 0.01370(16) 0.000 0.00635(12) 0.000
N1 0.0176(5) 0.0201(5) 0.0177(5) -0.0016(4) 0.0080(4) -0.0005(4)
C1 0.0134(5) 0.0164(6) 0.0163(6) -0.0017(4) 0.0039(4) 0.0010(4)
S1 0.01886(16) 0.02257(18) 0.02138(17) -0.00378(11) 0.01220(13) -0.00468(11)
N11 0.0172(5) 0.0192(5) 0.0184(5) -0.0010(4) 0.0084(4) -0.0021(4)
C11 0.0190(6) 0.0237(6) 0.0189(6) -0.0030(5) 0.0087(5) -0.0027(5)
C12 0.0199(6) 0.0288(7) 0.0245(6) -0.0049(5) 0.0101(5) -0.0068(5)
C13 0.0275(7) 0.0305(8) 0.0324(8) -0.0124(6) 0.0148(6) -0.0105(6)
C14 0.0358(8) 0.0268(7) 0.0348(8) -0.0101(6) 0.0203(7) -0.0018(6)
C15 0.0271(6) 0.0223(6) 0.0245(6) -0.0022(5) 0.0135(5) -0.0006(5)
C16 0.0284(7) 0.0454(9) 0.0219(7) -0.0141(7) 0.0070(6) -0.0098(6)
N21 0.071(2) 0.0457(19) 0.0431(19) -0.0022(17) 0.0280(17) 0.0091(14)
C21 0.0440(19) 0.0299(16) 0.0381(18) 0.0031(14) 0.0206(15) 0.0091(15)
C22 0.080(3) 0.0398(18) 0.075(7) -0.004(6) 0.050(4) 0.017(6)

loop_
_atom_type_symbol
_atom_type_description
_atom_type_scat_dispersion_real
_atom_type_scat_dispersion_imag
_atom_type_scat_source
C C 0.0181 0.0091 'International Tables Vol C Tables 4.2.6.8 and 6.1.1.4'
H H 0.0000 0.0000 'International Tables Vol C Tables 4.2.6.8 and 6.1.1.4'
N N 0.0311 0.0180 'International Tables Vol C Tables 4.2.6.8 and 6.1.1.4'
Ni Ni -3.0029 0.5091 'International Tables Vol C Tables 4.2.6.8 and 6.1.1.4'
S S 0.3331 0.5567 'International Tables Vol C Tables 4.2.6.8 and 6.1.1.4'

loop_
_geom_angle_atom_site_label_1
_geom_angle_atom_site_label_2
_geom_angle_atom_site_label_3
_geom_angle_site_symmetry_1
_geom_angle_site_symmetry_3
_geom_angle
_geom_angle_publ_flag
N1 Ni1 N1 . 2_655 175.54(6) y
N1 Ni1 S1 . 6_556 83.43(3) y
N1 Ni1 S1 2_655 6_556 93.32(3) ?
N1 Ni1 S1 . 5_655 93.32(3) y
N1 Ni1 S1 2_655 5_655 83.43(3) ?
N1 Ni1 N11 . . 91.71(4) y
N1 Ni1 N11 . 2_655 91.34(4) y
N1 Ni1 N11 2_655 . 91.34(4) ?
N1 Ni1 N11 2_655 2_655 91.71(4) ?
S1 Ni1 S1 5_655 6_556 87.022(18) y
N11 Ni1 S1 2_655 6_556 173.74(3) ?
N11 Ni1 S1 . 5_655 173.74(3) y
N11 Ni1 S1 2_655 5_655 89.87(3) ?
N11 Ni1 S1 . 6_556 89.87(3) y
N11 Ni1 N11 . 2_655 93.73(6) y
C1 N1 Ni1 . . 163.89(10) ?
N1 C1 S1 . . 179.13(12) ?
C1 S1 Ni1 . 5_655 101.56(4) ?
C11 N11 Ni1 . . 119.96(9) ?
C15 N11 Ni1 . . 121.53(9) ?
C15 N11 C11 . . 118.17(11) ?
N11 C11 H11 . . 118.2 ?
N11 C11 C12 . . 123.56(12) ?
C12 C11 H11 . . 118.2 ?
C11 C12 C16 . . 120.10(13) ?
C13 C12 C11 . . 117.29(13) ?
C13 C12 C16 . . 122.58(13) ?
C12 C13 H13 . . 120.1 ?
C14 C13 C12 . . 119.72(13) ?
C14 C13 H13 . . 120.1 ?
C13 C14 H14 . . 120.5 ?
C13 C14 C15 . . 119.06(13) ?
C15 C14 H14 . . 120.5 ?
N11 C15 C14 . . 122.18(13) ?
N11 C15 H15 . . 118.9 ?
C14 C15 H15 . . 118.9 ?
C12 C16 H16A . . 109.5 ?
C12 C16 H16B . . 109.5 ?
C12 C16 H16C . . 109.5 ?
H16A C16 H16B . . 109.5 ?
H16A C16 H16C . . 109.5 ?
H16B C16 H16C . . 109.5 ?
N21 C21 C22 . . 174.4(12) ?
C21 C22 H22A . . 109.5 ?
C21 C22 H22B . . 109.5 ?
C21 C22 H22C . . 109.5 ?
H22A C22 H22B . . 109.5 ?
H22A C22 H22C . . 109.5 ?
H22B C22 H22C . . 109.5 ?

loop_
_geom_bond_atom_site_label_1
_geom_bond_atom_site_label_2
_geom_bond_site_symmetry_2
_geom_bond_distance
_geom_bond_publ_flag
Ni1 N1 . 2.0285(11) y
Ni1 N1 2_655 2.0286(11) y
Ni1 S1 5_655 2.5508(4) ?
Ni1 S1 6_556 2.5508(4) y
Ni1 N11 2_655 2.0836(11) ?
Ni1 N11 . 2.0836(11) y
N1 C1 . 1.1590(17) ?
C1 S1 . 1.6456(13) ?
N11 C11 . 1.3435(16) ?
N11 C15 . 1.3360(17) ?
C11 H11 . 0.9500 ?
C11 C12 . 1.3912(18) ?
C12 C13 . 1.384(2) ?
C12 C16 . 1.504(2) ?
C13 H13 . 0.9500 ?
C13 C14 . 1.384(2) ?
C14 H14 . 0.9500 ?
C14 C15 . 1.386(2) ?
C15 H15 . 0.9500 ?
C16 H16A . 0.9800 ?
C16 H16B . 0.9800 ?
C16 H16C . 0.9800 ?
N21 C21 . 1.132(5) ?
C21 C22 . 1.270(19) ?
C22 H22A . 0.9800 ?
C22 H22B . 0.9800 ?
C22 H22C . 0.9800 ?

loop_
_geom_torsion_atom_site_label_1
_geom_torsion_atom_site_label_2
_geom_torsion_atom_site_label_3
_geom_torsion_atom_site_label_4
_geom_torsion_site_symmetry_1
_geom_torsion_site_symmetry_2
_geom_torsion_site_symmetry_3
_geom_torsion_site_symmetry_4
_geom_torsion
_geom_torsion_publ_flag
Ni1 N11 C11 C12 . . . . 172.20(10) ?
Ni1 N11 C15 C14 . . . . -172.51(11) ?
N11 C11 C12 C13 . . . . 0.6(2) ?
N11 C11 C12 C16 . . . . -177.52(13) ?
C11 N11 C15 C14 . . . . 0.8(2) ?
C11 C12 C13 C14 . . . . 0.4(2) ?
C12 C13 C14 C15 . . . . -0.8(2) ?
C13 C14 C15 N11 . . . . 0.2(2) ?
C15 N11 C11 C12 . . . . -1.20(19) ?
C16 C12 C13 C14 . . . . 178.47(15) ?

_cod_database_fobs_code 2244195
